data_8106821
loop_
_publ_author_name
'Zhao, Yan'
'Hu, Xu-Ze'
'Zhang, Rui'

_publ_section_title
;
 Crystal structure of poly[dibromido-(\m
 2--4,4&#x2032;-bis-(pyrid-4-yl)biphenyl-\k 2 N:N&#x2032;)lead(II)],
 C22H16N2PbBr2
;
_journal_issue 1
_journal_name_full 'Zeitschrift f\"ur Kristallographie - New Crystal Structures'
_journal_page_first 191
_journal_page_last 192
_journal_paper_doi 10.1515/ncrs-2015-0079
_journal_volume 231
_journal_year 2016
_chemical_formula_sum 'C22 H16 Br2 N2 Pb'
_chemical_formula_weight 675.38
_space_group_IT_number 15
_space_group_name_Hall '-C 2yc'
_space_group_name_H-M_alt 'C 1 2/c 1'
_symmetry_cell_setting monoclinic
_symmetry_space_group_name_H-M 'C 1 2/c 1'
_atom_sites_solution_hydrogens geom
_atom_sites_solution_primary direct
_atom_sites_solution_secondary difmap
_cell_angle_alpha 90.00
_cell_angle_beta 115.582(4)
_cell_angle_gamma 90.00
_cell_formula_units_Z 4
_cell_length_a 32.262(11)
_cell_length_b 4.2743(15)
_cell_length_c 16.205(6)
_cell_measurement_reflns_used 878
_cell_measurement_temperature 296(2)
_cell_measurement_theta_max 18.90
_cell_measurement_theta_min 2.52
_cell_volume 2015.6(12)
_computing_cell_refinement 'Bruker SMART'
_computing_data_collection 'Bruker SMART'
_computing_data_reduction 'Bruker SAINT'
_computing_molecular_graphics 'Bruker SHELXTL'
_computing_publication_material 'Bruker SHELXTL'
_computing_structure_refinement 'SHELXL-97 (Sheldrick, 1997)'
_computing_structure_solution 'SHELXS-97 (Sheldrick, 1990)'
_diffrn_ambient_temperature 296(2)
_diffrn_measured_fraction_theta_full 0.999
_diffrn_measured_fraction_theta_max 0.999
_diffrn_measurement_device_type 'CCD area detector'
_diffrn_measurement_method 'phi and omega scans'
_diffrn_radiation_monochromator graphite
_diffrn_radiation_source 'fine-focus sealed tube'
_diffrn_radiation_type MoK\a
_diffrn_radiation_wavelength 0.71073
_diffrn_reflns_av_R_equivalents 0.0886
_diffrn_reflns_av_sigmaI/netI 0.1018
_diffrn_reflns_limit_h_max 38
_diffrn_reflns_limit_h_min -38
_diffrn_reflns_limit_k_max 5
_diffrn_reflns_limit_k_min -5
_diffrn_reflns_limit_l_max 19
_diffrn_reflns_limit_l_min -19
_diffrn_reflns_number 5875
_diffrn_reflns_theta_full 25.50
_diffrn_reflns_theta_max 25.50
_diffrn_reflns_theta_min 2.52
_diffrn_standards_decay_% 0
_diffrn_standards_interval_count 0
_diffrn_standards_interval_time 0
_diffrn_standards_number 0
_exptl_absorpt_coefficient_mu 12.345
_exptl_absorpt_correction_T_max 0.1814
_exptl_absorpt_correction_T_min 0.0985
_exptl_absorpt_correction_type multi-scan
_exptl_absorpt_process_details sadabs
_exptl_crystal_colour colourless
_exptl_crystal_density_diffrn 2.226
_exptl_crystal_density_method 'not measured'
_exptl_crystal_description block
_exptl_crystal_F_000 1256
_exptl_crystal_size_max 0.35
_exptl_crystal_size_mid 0.32
_exptl_crystal_size_min 0.21
_refine_diff_density_max 1.006
_refine_diff_density_min -1.743
_refine_diff_density_rms 0.226
_refine_ls_extinction_method none
_refine_ls_goodness_of_fit_ref 1.079
_refine_ls_hydrogen_treatment constr
_refine_ls_matrix_type full
_refine_ls_number_parameters 123
_refine_ls_number_reflns 1872
_refine_ls_number_restraints 0
_refine_ls_restrained_S_all 1.079
_refine_ls_R_factor_all 0.1093
_refine_ls_R_factor_gt 0.0578
_refine_ls_shift/su_max 0.000
_refine_ls_shift/su_mean 0.000
_refine_ls_structure_factor_coef Fsqd
_refine_ls_weighting_details 'calc w=1/[\s^2^(Fo^2^)+(0.0612P)^2^+0.1998P] where P=(Fo^2^+2Fc^2^)/3'
_refine_ls_weighting_scheme calc
_refine_ls_wR_factor_gt 0.1250
_refine_ls_wR_factor_ref 0.1462
_reflns_number_gt 1209
_reflns_number_total 1872
_reflns_threshold_expression >2sigma(I)
_cod_data_source_file suppl_ncrs-2015-0079_suppl.cif
_cod_data_source_block 9
_cod_depositor_comments
;
The following automatic conversions were performed:

data item '_symmetry_cell_setting' value 'Monoclinic' was changed to
'monoclinic' in accordance with the built-in table derived from the
CIF Core dictionary named 'cif_core.dic' version 2.4.5 last updated
on 2014-11-21.

Automatic conversion script
Id: cif_fix_values 8738 2021-04-28 16:35:53Z antanas 
;
_cod_original_cell_volume 2015.5(12)
_cod_original_sg_symbol_H-M C2/c
_cod_database_code 8106821

loop_
_symmetry_equiv_pos_as_xyz
'x, y, z'
'-x, y, -z+1/2'
'x+1/2, y+1/2, z'
'-x+1/2, y+1/2, -z+1/2'
'-x, -y, -z'
'x, -y, z-1/2'
'-x+1/2, -y+1/2, -z'
'x+1/2, -y+1/2, z-1/2'

loop_
_atom_site_label
_atom_site_type_symbol
_atom_site_fract_x
_atom_site_fract_y
_atom_site_fract_z
_atom_site_U_iso_or_equiv
_atom_site_adp_type
_atom_site_occupancy
_atom_site_symmetry_multiplicity
_atom_site_calc_flag
_atom_site_refinement_flags
_atom_site_disorder_assembly
_atom_site_disorder_group
Pb1 Pb 1.0000 0.06681(19) 0.7500 0.0470(3) Uani 1 2 d S . .
Br1 Br 1.04592(7) 0.5324(4) 0.88711(13) 0.0842(6) Uani 1 1 d . . .
N1 N 0.9295(4) 0.110(3) 0.7952(9) 0.062(3) Uani 1 1 d . . .
C1 C 0.9362(6) -0.028(4) 0.8737(12) 0.075(5) Uani 1 1 d . . .
H1 H 0.9634 -0.1384 0.9057 0.090 Uiso 1 1 calc R . .
C2 C 0.9040(6) -0.014(3) 0.9094(11) 0.062(5) Uani 1 1 d . . .
H2 H 0.9095 -0.1146 0.9640 0.075 Uiso 1 1 calc R . .
C3 C 0.8640(5) 0.150(4) 0.8633(11) 0.058(4) Uani 1 1 d . . .
C4 C 0.8579(5) 0.296(4) 0.7824(10) 0.064(4) Uani 1 1 d . . .
H4 H 0.8315 0.4138 0.7498 0.077 Uiso 1 1 calc R . .
C5 C 0.8906(5) 0.267(4) 0.7510(11) 0.065(4) Uani 1 1 d . . .
H5 H 0.8855 0.3615 0.6957 0.078 Uiso 1 1 calc R . .
C6 C 0.8303(5) 0.178(3) 0.9026(10) 0.052(4) Uani 1 1 d . . .
C7 C 0.8388(6) 0.058(5) 0.9880(14) 0.103(8) Uani 1 1 d . . .
H7 H 0.8666 -0.0437 1.0216 0.124 Uiso 1 1 calc R . .
C8 C 0.8082(6) 0.083(5) 1.0240(13) 0.103(7) Uani 1 1 d . . .
H8 H 0.8156 -0.0052 1.0812 0.123 Uiso 1 1 calc R . .
C9 C 0.7663(5) 0.232(4) 0.9799(10) 0.056(4) Uani 1 1 d . . .
C10 C 0.7572(6) 0.333(5) 0.8951(12) 0.090(6) Uani 1 1 d . . .
H10 H 0.7286 0.4214 0.8602 0.108 Uiso 1 1 calc R . .
C11 C 0.7884(6) 0.314(5) 0.8565(12) 0.090(6) Uani 1 1 d . . .
H11 H 0.7803 0.3945 0.7983 0.108 Uiso 1 1 calc R . .

loop_
_atom_site_aniso_label
_atom_site_aniso_U_11
_atom_site_aniso_U_22
_atom_site_aniso_U_33
_atom_site_aniso_U_23
_atom_site_aniso_U_13
_atom_site_aniso_U_12
Pb1 0.0548(5) 0.0391(4) 0.0522(5) 0.000 0.0279(4) 0.000
Br1 0.0964(14) 0.0691(13) 0.0746(13) -0.0033(9) 0.0253(11) 0.0052(10)
N1 0.060(8) 0.065(9) 0.066(9) -0.003(8) 0.032(7) 0.000(7)
C1 0.073(11) 0.098(15) 0.066(11) 0.014(10) 0.041(10) 0.022(10)
C2 0.084(12) 0.053(11) 0.059(10) 0.000(7) 0.040(10) 0.008(8)
C3 0.048(9) 0.065(11) 0.068(11) -0.014(9) 0.031(9) -0.011(8)
C4 0.049(10) 0.089(13) 0.047(9) 0.016(9) 0.014(8) -0.003(9)
C5 0.054(11) 0.069(11) 0.065(11) 0.024(9) 0.020(9) 0.003(9)
C6 0.032(8) 0.051(9) 0.066(10) -0.003(8) 0.014(8) -0.003(7)
C7 0.053(11) 0.17(2) 0.094(14) 0.059(14) 0.043(11) 0.028(12)
C8 0.069(13) 0.16(2) 0.084(14) 0.063(14) 0.037(11) 0.030(13)
C9 0.062(11) 0.058(10) 0.049(9) 0.009(8) 0.024(8) -0.003(8)
C10 0.071(12) 0.132(18) 0.066(12) 0.025(12) 0.028(10) 0.053(12)
C11 0.095(14) 0.124(17) 0.061(11) 0.031(11) 0.044(11) 0.050(13)

loop_
_atom_type_symbol
_atom_type_description
_atom_type_scat_dispersion_real
_atom_type_scat_dispersion_imag
_atom_type_scat_source
C C 0.0033 0.0016 'International Tables Vol C Tables 4.2.6.8 and 6.1.1.4'
H H 0.0000 0.0000 'International Tables Vol C Tables 4.2.6.8 and 6.1.1.4'
N N 0.0061 0.0033 'International Tables Vol C Tables 4.2.6.8 and 6.1.1.4'
Br Br -0.2901 2.4595 'International Tables Vol C Tables 4.2.6.8 and 6.1.1.4'
Pb Pb -3.3944 10.1111 'International Tables Vol C Tables 4.2.6.8 and 6.1.1.4'

loop_
_geom_angle_atom_site_label_1
_geom_angle_atom_site_label_2
_geom_angle_atom_site_label_3
_geom_angle
_geom_angle_site_symmetry_1
_geom_angle_site_symmetry_3
N1 Pb1 N1 172.1(6) 2_756 .
N1 Pb1 Br1 87.0(3) 2_756 .
N1 Pb1 Br1 87.5(3) . .
N1 Pb1 Br1 87.5(3) 2_756 2_756
N1 Pb1 Br1 87.0(3) . 2_756
Br1 Pb1 Br1 92.28(8) . 2_756
N1 Pb1 Br1 93.1(3) 2_756 2_746
N1 Pb1 Br1 92.7(3) . 2_746
Br1 Pb1 Br1 176.06(5) . 2_746
Br1 Pb1 Br1 91.67(6) 2_756 2_746
N1 Pb1 Br1 92.7(3) 2_756 1_545
N1 Pb1 Br1 93.1(3) . 1_545
Br1 Pb1 Br1 91.67(6) . 1_545
Br1 Pb1 Br1 176.06(6) 2_756 1_545
Br1 Pb1 Br1 84.39(8) 2_746 1_545
Pb1 Br1 Pb1 91.67(6) . 1_565
C5 N1 C1 117.8(13) . .
C5 N1 Pb1 127.1(11) . .
C1 N1 Pb1 115.0(10) . .
N1 C1 C2 122.2(15) . .
N1 C1 H1 118.9 . .
C2 C1 H1 118.9 . .
C3 C2 C1 119.5(15) . .
C3 C2 H2 120.3 . .
C1 C2 H2 120.3 . .
C2 C3 C4 117.5(14) . .
C2 C3 C6 119.9(14) . .
C4 C3 C6 122.5(15) . .
C5 C4 C3 119.6(15) . .
C5 C4 H4 120.2 . .
C3 C4 H4 120.2 . .
N1 C5 C4 123.3(15) . .
N1 C5 H5 118.3 . .
C4 C5 H5 118.3 . .
C11 C6 C7 115.4(15) . .
C11 C6 C3 122.5(15) . .
C7 C6 C3 122.1(14) . .
C8 C7 C6 122.3(16) . .
C8 C7 H7 118.9 . .
C6 C7 H7 118.9 . .
C7 C8 C9 123.1(17) . .
C7 C8 H8 118.4 . .
C9 C8 H8 118.4 . .
C10 C9 C8 114.2(15) . .
C10 C9 C9 122.5(18) . 7_657
C8 C9 C9 123.2(18) . 7_657
C9 C10 C11 123.7(15) . .
C9 C10 H10 118.1 . .
C11 C10 H10 118.1 . .
C6 C11 C10 121.1(16) . .
C6 C11 H11 119.5 . .
C10 C11 H11 119.5 . .

loop_
_geom_bond_atom_site_label_1
_geom_bond_atom_site_label_2
_geom_bond_distance
_geom_bond_site_symmetry_2
Pb1 N1 2.680(12) 2_756
Pb1 N1 2.680(12) .
Pb1 Br1 2.872(2) .
Pb1 Br1 2.872(2) 2_756
Pb1 Br1 3.083(2) 2_746
Pb1 Br1 3.083(2) 1_545
Br1 Pb1 3.083(2) 1_565
N1 C5 1.326(18) .
N1 C1 1.334(19) .
C1 C2 1.39(2) .
C1 H1 0.9300 .
C2 C3 1.37(2) .
C2 H2 0.9300 .
C3 C4 1.387(19) .
C3 C6 1.484(19) .
C4 C5 1.36(2) .
C4 H4 0.9300 .
C5 H5 0.9300 .
C6 C11 1.36(2) .
C6 C7 1.39(2) .
C7 C8 1.35(2) .
C7 H7 0.9300 .
C8 C9 1.38(2) .
C8 H8 0.9300 .
C9 C10 1.35(2) .
C9 C9 1.47(3) 7_657
C10 C11 1.40(2) .
C10 H10 0.9300 .
C11 H11 0.9300 .

loop_
_geom_torsion_atom_site_label_1
_geom_torsion_atom_site_label_2
_geom_torsion_atom_site_label_3
_geom_torsion_atom_site_label_4
_geom_torsion
_geom_torsion_site_symmetry_1
_geom_torsion_site_symmetry_2
_geom_torsion_site_symmetry_3
_geom_torsion_site_symmetry_4
N1 Pb1 Br1 Pb1 87.4(3) 2_756 . . 1_565
N1 Pb1 Br1 Pb1 -86.9(3) . . . 1_565
Br1 Pb1 Br1 Pb1 0.0 2_756 . . 1_565
Br1 Pb1 Br1 Pb1 180.000(12) 2_746 . . 1_565
Br1 Pb1 Br1 Pb1 180.0 1_545 . . 1_565
N1 Pb1 N1 C5 54.3(13) 2_756 . . .
Br1 Pb1 N1 C5 100.5(13) . . . .
Br1 Pb1 N1 C5 8.1(13) 2_756 . . .
Br1 Pb1 N1 C5 -83.4(13) 2_746 . . .
Br1 Pb1 N1 C5 -167.9(13) 1_545 . . .
N1 Pb1 N1 C1 -121.5(12) 2_756 . . .
Br1 Pb1 N1 C1 -75.3(11) . . . .
Br1 Pb1 N1 C1 -167.8(12) 2_756 . . .
Br1 Pb1 N1 C1 100.7(11) 2_746 . . .
Br1 Pb1 N1 C1 16.2(12) 1_545 . . .
C5 N1 C1 C2 0(2) . . . .
Pb1 N1 C1 C2 176.6(12) . . . .
N1 C1 C2 C3 -1(3) . . . .
C1 C2 C3 C4 0(2) . . . .
C1 C2 C3 C6 -177.5(14) . . . .
C2 C3 C4 C5 1(2) . . . .
C6 C3 C4 C5 178.6(15) . . . .
C1 N1 C5 C4 1(2) . . . .
Pb1 N1 C5 C4 -174.8(12) . . . .
C3 C4 C5 N1 -2(3) . . . .
C2 C3 C6 C11 -174.0(17) . . . .
C4 C3 C6 C11 9(2) . . . .
C2 C3 C6 C7 4(2) . . . .
C4 C3 C6 C7 -173.4(17) . . . .
C11 C6 C7 C8 -2(3) . . . .
C3 C6 C7 C8 180.0(19) . . . .
C6 C7 C8 C9 -1(4) . . . .
C7 C8 C9 C10 4(3) . . . .
C7 C8 C9 C9 -178(2) . . . 7_657
C8 C9 C10 C11 -5(3) . . . .
C9 C9 C10 C11 177(2) 7_657 . . .
C7 C6 C11 C10 1(3) . . . .
C3 C6 C11 C10 179.4(18) . . . .
C9 C10 C11 C6 2(3) . . . .
